data_7716259
loop_
_publ_author_name
'Bousfiha, Asmae'
'Abidi, Oumaima'
'Lemetayer, Louis'
'Sood, Navya'
'Tolbatov, Iogann'
'Barrois, Fabien'
'Daher, Ahmad'
'Cattey, H&#xe9;l&#xe8;ne'
'Cordier, Marie'
'Hissler, Muriel'
'Hierso, Jean-Cyrille'
'Fleurat-Lessard, Paul'
'Bouit, Pierre-Antoine'
'Roger, Julien'

_publ_section_title
;
 Molecular engineering of 3-arylated tetrazo[1,2-<i>b</i>]indazoles:
 divergent synthesis and structure-property relationships.
;
_journal_issue 25
_journal_name_full 'Dalton transactions (Cambridge, England : 2003)'
_journal_page_first 10737
_journal_page_last 10743
_journal_paper_doi 10.1039/d4dt01122h
_journal_volume 53
_journal_year 2024
_chemical_formula_moiety '2(C24 H22 Cl F N5 Rh), 3(C H2 Cl2)'
_chemical_formula_sum 'C51 H50 Cl8 F2 N10 Rh2'
_chemical_formula_weight 1330.43
_space_group_crystal_system monoclinic
_space_group_IT_number 15
_space_group_name_Hall '-C 2yc'
_space_group_name_H-M_alt 'C 1 2/c 1'
_atom_sites_solution_hydrogens geom
_atom_sites_solution_primary dual
_audit_creation_date 2022-04-11
_audit_creation_method
;
Olex2 1.3
(compiled 2020.11.12 svn.r5f609507 for OlexSys, GUI svn.r6408)
;
_audit_update_record
;
2024-02-13 deposited with the CCDC.	2024-05-31 downloaded from the CCDC.
;
_cell_angle_alpha 90
_cell_angle_beta 124.1780(10)
_cell_angle_gamma 90
_cell_formula_units_Z 4
_cell_length_a 33.7878(9)
_cell_length_b 8.3900(2)
_cell_length_c 22.4656(6)
_cell_measurement_reflns_used 9968
_cell_measurement_temperature 115
_cell_measurement_theta_max 27.50
_cell_measurement_theta_min 2.19
_cell_volume 5268.7(2)
_computing_cell_refinement 'SAINT V8.40B (Bruker, 2016)'
_computing_data_collection 'APEX3 (Bruker, 2020)'
_computing_data_reduction 'SAINT V8.40B (Bruker, 2016)'
_computing_molecular_graphics 'Olex2 1.3 (Dolomanov et al., 2009)'
_computing_publication_material 'Olex2 1.3 (Dolomanov et al., 2009)'
_computing_structure_refinement 'SHELXL 2018/3 (Sheldrick, 2015)'
_computing_structure_solution 'SHELXT 2018/2 (Sheldrick, 2018)'
_diffrn_ambient_temperature 115
_diffrn_detector 'CCD Plate'
_diffrn_detector_area_resol_mean '512 x 512'
_diffrn_detector_type APEX2
_diffrn_measured_fraction_theta_full 0.999
_diffrn_measured_fraction_theta_max 0.999
_diffrn_measurement_device '\k-geometry diffractometer'
_diffrn_measurement_device_type 'Bruker APEX-II CCD'
_diffrn_measurement_method '\f and \w scans'
_diffrn_radiation_collimation '0.6 mm'
_diffrn_radiation_monochromator graphite
_diffrn_radiation_probe x-ray
_diffrn_radiation_type 'Mo K\a'
_diffrn_radiation_wavelength 0.71073
_diffrn_radiation_xray_symbol K-L~3~
_diffrn_reflns_av_R_equivalents 0.0263
_diffrn_reflns_av_unetI/netI 0.0148
_diffrn_reflns_Laue_measured_fraction_full 0.999
_diffrn_reflns_Laue_measured_fraction_max 0.999
_diffrn_reflns_limit_h_max 43
_diffrn_reflns_limit_h_min -43
_diffrn_reflns_limit_k_max 10
_diffrn_reflns_limit_k_min -10
_diffrn_reflns_limit_l_max 29
_diffrn_reflns_limit_l_min -29
_diffrn_reflns_number 50522
_diffrn_reflns_point_group_measured_fraction_full 0.999
_diffrn_reflns_point_group_measured_fraction_max 0.999
_diffrn_reflns_theta_full 25.242
_diffrn_reflns_theta_max 27.507
_diffrn_reflns_theta_min 2.474
_diffrn_source 'X-ray tube'
_diffrn_source_target Mo
_diffrn_source_type 'Siemens KFF Mo 2K-180'
_exptl_absorpt_coefficient_mu 1.087
_exptl_absorpt_correction_T_max 0.0949
_exptl_absorpt_correction_T_min 0.0580
_exptl_absorpt_correction_type multi-scan
_exptl_absorpt_process_details
;
SADABS-2016/2 (Bruker,2016/2) was used for absorption correction.
wR2(int) was 0.0709 before and 0.0384 after correction.
The Ratio of minimum to maximum transmission is 0.6112.
The \l/2 correction factor is Not present.
;
_exptl_crystal_colour 'dark black'
_exptl_crystal_colour_modifier dark
_exptl_crystal_colour_primary black
_exptl_crystal_density_diffrn 1.677
_exptl_crystal_description prism
_exptl_crystal_F_000 2680
_exptl_crystal_recrystallization_method
'The material was recrystallised from a mixture of dichloromethane and heptane  by slow evaporation'
_exptl_crystal_size_max 0.4
_exptl_crystal_size_mid 0.3
_exptl_crystal_size_min 0.2
_refine_diff_density_max 1.277
_refine_diff_density_min -1.236
_refine_diff_density_rms 0.086
_refine_ls_extinction_method none
_refine_ls_goodness_of_fit_ref 1.033
_refine_ls_hydrogen_treatment constr
_refine_ls_matrix_type full
_refine_ls_number_parameters 344
_refine_ls_number_reflns 6048
_refine_ls_number_restraints 0
_refine_ls_restrained_S_all 1.033
_refine_ls_R_factor_all 0.0358
_refine_ls_R_factor_gt 0.0307
_refine_ls_shift/su_max 0.002
_refine_ls_shift/su_mean 0.000
_refine_ls_structure_factor_coef Fsqd
_refine_ls_weighting_details 'w=1/[\s^2^(Fo^2^)+(0.0342P)^2^+23.2162P] where P=(Fo^2^+2Fc^2^)/3'
_refine_ls_weighting_scheme calc
_refine_ls_wR_factor_gt 0.0744
_refine_ls_wR_factor_ref 0.0783
_reflns_Friedel_coverage 0.000
_reflns_number_gt 5439
_reflns_number_total 6048
_reflns_threshold_expression 'I > 2\s(I)'
_cod_data_source_file d4dt01122h2.cif
_cod_data_source_block 3-2FPh-TzIn_RhClCp
_cod_depositor_comments 'Adding full bibliography for 7716255--7716259.cif.'
_cod_database_code 7716259
_shelx_shelxl_version_number 2018/3
_shelx_space_group_comment
;
The symmetry employed for this shelxl refinement is uniquely defined
by the following loop, which should always be used as a source of
symmetry information in preference to the above space-group names.
They are only intended as comments.
;
_shelx_estimated_absorpt_t_max 0.812
_shelx_estimated_absorpt_t_min 0.670
_olex2_refinement_description
;
1. Fixed Uiso
 At 1.2 times of:
  All C(H) groups, All C(H,H) groups
 At 1.5 times of:
  All C(H,H,H) groups
2. Others
 Fixed Sof: Cl4(0.68) H26A(0.5) H26B(0.5) Cl5(0.32)
3.a Secondary CH2 refined with riding coordinates:
 C25(H25A,H25B), C26(H26A,H26B)
3.b Aromatic/amide H refined with riding coordinates:
 C12(H12), C13(H13), C22(H22), C23(H23), C14(H14), C21(H21), C20(H20)
3.c Idealised Me refined as rotating group:
 C9(H9A,H9B,H9C), C7(H7A,H7B,H7C), C6(H6A,H6B,H6C), C10(H10A,H10B,H10C),
 C8(H8A,H8B,H8C)
;
_olex2_diffrn_ambient_temperature_device 'Oxford Cryosystems'
_olex2_exptl_crystal_mounting_method 'The crystal was mounted on a mylar loop with oil'
_olex2_submission_special_instructions 'No special instructions were received'

loop_
_space_group_symop_operation_xyz
'x, y, z'
'-x, y, -z+1/2'
'x+1/2, y+1/2, z'
'-x+1/2, y+1/2, -z+1/2'
'-x, -y, -z'
'x, -y, z-1/2'
'-x+1/2, -y+1/2, -z'
'x+1/2, -y+1/2, z-1/2'

loop_
_atom_site_label
_atom_site_type_symbol
_atom_site_fract_x
_atom_site_fract_y
_atom_site_fract_z
_atom_site_U_iso_or_equiv
_atom_site_adp_type
_atom_site_occupancy
_atom_site_site_symmetry_order
_atom_site_calc_flag
_atom_site_refinement_flags_posn
_atom_site_refinement_flags_adp
_atom_site_refinement_flags_occupancy
_atom_site_disorder_assembly
_atom_site_disorder_group
Rh Rh 0.38686(2) 0.79686(2) 0.45632(2) 0.01459(6) Uani 1 1 d . . . . .
Cl1 Cl 0.40067(2) 0.55984(7) 0.52531(3) 0.02352(13) Uani 1 1 d . . . . .
Cl3 Cl 0.42864(4) 0.14787(16) 0.19927(5) 0.0727(4) Uani 1 1 d . . . . .
Cl4 Cl 0.45436(9) 0.7358(4) 0.23863(14) 0.0676(7) Uani 0.68 1 d . . P A -1
F F 0.20515(5) 0.61892(17) 0.29843(8) 0.0221(3) Uani 1 1 d . . . . .
N1 N 0.33075(7) 0.8563(2) 0.46428(10) 0.0157(4) Uani 1 1 d . . . . .
N4 N 0.25351(7) 0.9118(2) 0.46435(10) 0.0148(4) Uani 1 1 d . . . . .
N2 N 0.33602(7) 0.9523(2) 0.51489(10) 0.0165(4) Uani 1 1 d . . . . .
N3 N 0.24694(7) 0.8154(2) 0.41214(10) 0.0163(4) Uani 1 1 d . . . . .
N5 N 0.21849(7) 0.9509(2) 0.47088(11) 0.0174(4) Uani 1 1 d . . . . .
C11 C 0.33229(8) 0.6757(3) 0.37212(12) 0.0160(4) Uani 1 1 d . . . . .
C16 C 0.28726(8) 0.6903(3) 0.36236(12) 0.0152(4) Uani 1 1 d . . . . .
C12 C 0.33573(9) 0.5720(3) 0.32649(13) 0.0192(5) Uani 1 1 d . . . . .
H12 H 0.365695 0.558490 0.332520 0.023 Uiso 1 1 calc R U . . .
C17 C 0.28652(8) 0.7915(3) 0.41429(12) 0.0147(4) Uani 1 1 d . . . . .
C13 C 0.29610(9) 0.4885(3) 0.27248(13) 0.0200(5) Uani 1 1 d . . . . .
H13 H 0.299426 0.418650 0.242258 0.024 Uiso 1 1 calc R U . . .
C15 C 0.24822(8) 0.6057(3) 0.30733(12) 0.0170(4) Uani 1 1 d . . . . .
C18 C 0.29781(8) 0.9818(3) 0.51510(12) 0.0161(4) Uani 1 1 d . . . . .
C24 C 0.24007(8) 1.0553(3) 0.52867(12) 0.0170(4) Uani 1 1 d . . . . .
C22 C 0.24534(9) 1.2383(3) 0.61314(13) 0.0210(5) Uani 1 1 d . . . . .
H22 H 0.231119 1.294447 0.633291 0.025 Uiso 1 1 calc R U . . .
C19 C 0.28918(8) 1.0783(3) 0.55831(12) 0.0170(4) Uani 1 1 d . . . . .
C3 C 0.40670(8) 1.0279(3) 0.43842(13) 0.0194(5) Uani 1 1 d . . . . .
C23 C 0.21747(9) 1.1357(3) 0.55640(13) 0.0201(5) Uani 1 1 d . . . . .
H23 H 0.184495 1.120404 0.537044 0.024 Uiso 1 1 calc R U . . .
C14 C 0.25148(9) 0.5055(3) 0.26194(12) 0.0192(5) Uani 1 1 d . . . . .
H14 H 0.224264 0.449688 0.224579 0.023 Uiso 1 1 calc R U . . .
C21 C 0.29440(9) 1.2623(3) 0.64226(13) 0.0220(5) Uani 1 1 d . . . . .
H21 H 0.312167 1.334880 0.681043 0.026 Uiso 1 1 calc R U . . .
C4 C 0.41450(8) 0.9100(3) 0.39968(13) 0.0178(4) Uani 1 1 d . . . . .
C9 C 0.39269(9) 0.9093(3) 0.32046(13) 0.0228(5) Uani 1 1 d . . . . .
H9A H 0.389535 0.799194 0.303796 0.034 Uiso 1 1 calc R U . . .
H9B H 0.413228 0.969074 0.310387 0.034 Uiso 1 1 calc R U . . .
H9C H 0.361020 0.959248 0.295283 0.034 Uiso 1 1 calc R U . . .
C20 C 0.31698(9) 1.1832(3) 0.61574(13) 0.0209(5) Uani 1 1 d . . . . .
H20 H 0.349996 1.198919 0.635512 0.025 Uiso 1 1 calc R U . . .
C5 C 0.44858(8) 0.7983(3) 0.45092(13) 0.0181(4) Uani 1 1 d . . . . .
C7 C 0.44531(10) 1.0981(3) 0.57433(15) 0.0286(6) Uani 1 1 d . . . . .
H7A H 0.439968 1.210142 0.559439 0.043 Uiso 1 1 calc R U . . .
H7B H 0.477639 1.085372 0.617841 0.043 Uiso 1 1 calc R U . . .
H7C H 0.421790 1.064888 0.584332 0.043 Uiso 1 1 calc R U . . .
C1 C 0.46528(8) 0.8575(3) 0.52257(13) 0.0201(5) Uani 1 1 d . . . . .
C2 C 0.44001(9) 0.9969(3) 0.51521(13) 0.0211(5) Uani 1 1 d . . . . .
C6 C 0.50278(9) 0.7775(3) 0.59101(14) 0.0276(6) Uani 1 1 d . . . . .
H6A H 0.504380 0.828373 0.631575 0.041 Uiso 1 1 calc R U . . .
H6B H 0.533858 0.787073 0.597394 0.041 Uiso 1 1 calc R U . . .
H6C H 0.494709 0.664539 0.588966 0.041 Uiso 1 1 calc R U . . .
C10 C 0.46806(9) 0.6563(3) 0.43547(14) 0.0246(5) Uani 1 1 d . . . . .
H10A H 0.460722 0.559709 0.452028 0.037 Uiso 1 1 calc R U . . .
H10B H 0.502807 0.667120 0.460689 0.037 Uiso 1 1 calc R U . . .
H10C H 0.453426 0.648959 0.383566 0.037 Uiso 1 1 calc R U . . .
C8 C 0.37516(10) 1.1719(3) 0.40741(16) 0.0270(5) Uani 1 1 d . . . . .
H8A H 0.350513 1.153666 0.356312 0.040 Uiso 1 1 calc R U . . .
H8B H 0.394462 1.264684 0.412554 0.040 Uiso 1 1 calc R U . . .
H8C H 0.359877 1.191409 0.433070 0.040 Uiso 1 1 calc R U . . .
C25 C 0.38178(12) 0.2830(4) 0.16907(16) 0.0409(8) Uani 1 1 d . . . . .
H25A H 0.381943 0.360755 0.136070 0.049 Uiso 1 1 calc R U . . .
H25B H 0.350905 0.225217 0.142012 0.049 Uiso 1 1 calc R U . . .
C26 C 0.500000 0.5974(9) 0.250000 0.129(4) Uani 1 2 d S T P . .
H26A H 0.509215 0.526660 0.291145 0.155 Uiso 0.5 1 calc R U P A .
H26B H 0.485227 0.529514 0.206508 0.155 Uiso 0.5 1 calc R U P . .
Cl5 Cl 0.5453(3) 0.6693(7) 0.2626(5) 0.091(2) Uani 0.32 1 d . . P A -1
Cl2 Cl 0.38726(3) 0.38400(13) 0.24125(5) 0.0570(3) Uani 1 1 d . . . . .

loop_
_atom_site_aniso_label
_atom_site_aniso_U_11
_atom_site_aniso_U_22
_atom_site_aniso_U_33
_atom_site_aniso_U_23
_atom_site_aniso_U_13
_atom_site_aniso_U_12
Rh 0.01475(9) 0.01409(9) 0.01531(9) -0.00047(6) 0.00867(7) -0.00063(6)
Cl1 0.0235(3) 0.0201(3) 0.0242(3) 0.0047(2) 0.0118(2) -0.0015(2)
Cl3 0.0748(7) 0.0990(8) 0.0352(4) 0.0051(5) 0.0253(5) 0.0555(7)
Cl4 0.0416(9) 0.103(2) 0.0585(10) -0.0041(12) 0.0282(8) 0.0159(13)
F 0.0170(6) 0.0240(7) 0.0233(7) -0.0071(6) 0.0100(6) -0.0042(6)
N1 0.0170(9) 0.0144(9) 0.0144(9) -0.0004(7) 0.0081(8) -0.0005(7)
N4 0.0160(9) 0.0137(9) 0.0147(9) 0.0001(7) 0.0086(7) 0.0004(7)
N2 0.0176(9) 0.0156(9) 0.0158(9) -0.0015(7) 0.0091(8) -0.0008(7)
N3 0.0178(9) 0.0146(9) 0.0159(9) -0.0014(7) 0.0090(8) -0.0004(7)
N5 0.0179(9) 0.0170(9) 0.0199(9) 0.0004(8) 0.0122(8) 0.0006(7)
C11 0.0197(11) 0.0126(10) 0.0157(10) 0.0020(8) 0.0100(9) 0.0002(8)
C16 0.0182(10) 0.0125(10) 0.0139(10) 0.0021(8) 0.0085(9) 0.0009(8)
C12 0.0225(11) 0.0171(11) 0.0200(11) 0.0002(9) 0.0131(10) 0.0009(9)
C17 0.0168(10) 0.0117(10) 0.0142(10) 0.0013(8) 0.0079(9) -0.0001(8)
C13 0.0282(12) 0.0159(11) 0.0181(11) -0.0014(9) 0.0143(10) -0.0005(9)
C15 0.0182(10) 0.0150(10) 0.0173(10) 0.0014(9) 0.0097(9) -0.0010(8)
C18 0.0169(10) 0.0151(10) 0.0141(10) 0.0005(8) 0.0074(9) -0.0008(8)
C24 0.0214(11) 0.0139(10) 0.0173(11) 0.0028(8) 0.0118(9) 0.0011(8)
C22 0.0289(13) 0.0179(11) 0.0223(12) 0.0017(9) 0.0182(11) 0.0038(9)
C19 0.0194(11) 0.0156(11) 0.0166(10) 0.0014(9) 0.0106(9) 0.0017(9)
C3 0.0195(11) 0.0167(11) 0.0240(12) 0.0005(9) 0.0135(10) -0.0021(9)
C23 0.0225(11) 0.0193(11) 0.0228(12) 0.0030(9) 0.0153(10) 0.0022(9)
C14 0.0225(11) 0.0171(11) 0.0151(10) -0.0015(9) 0.0087(9) -0.0035(9)
C21 0.0288(13) 0.0196(11) 0.0174(11) -0.0019(9) 0.0129(10) 0.0000(10)
C4 0.0181(10) 0.0170(11) 0.0206(11) 0.0022(9) 0.0123(9) -0.0007(9)
C9 0.0241(12) 0.0250(12) 0.0198(11) 0.0046(10) 0.0126(10) 0.0027(10)
C20 0.0206(11) 0.0215(12) 0.0182(11) -0.0014(9) 0.0095(10) -0.0019(9)
C5 0.0156(10) 0.0202(11) 0.0199(11) 0.0022(9) 0.0108(9) -0.0007(9)
C7 0.0339(14) 0.0277(13) 0.0300(14) -0.0114(11) 0.0216(12) -0.0123(11)
C1 0.0152(10) 0.0240(12) 0.0201(11) 0.0013(9) 0.0094(9) -0.0044(9)
C2 0.0205(11) 0.0210(12) 0.0242(12) -0.0029(10) 0.0139(10) -0.0073(9)
C6 0.0192(12) 0.0359(15) 0.0202(12) 0.0042(11) 0.0065(10) -0.0014(11)
C10 0.0231(12) 0.0238(12) 0.0291(13) 0.0043(10) 0.0160(11) 0.0065(10)
C8 0.0284(13) 0.0177(12) 0.0366(15) 0.0019(10) 0.0194(12) 0.0032(10)
C25 0.0358(16) 0.053(2) 0.0264(15) -0.0026(14) 0.0128(13) 0.0130(14)
C26 0.155(9) 0.042(4) 0.282(15) 0.000 0.179(10) 0.000
Cl5 0.083(3) 0.074(4) 0.166(6) 0.028(4) 0.100(4) 0.020(3)
Cl2 0.0449(5) 0.0685(6) 0.0468(5) -0.0206(4) 0.0191(4) 0.0145(4)

loop_
_atom_type_symbol
_atom_type_description
_atom_type_scat_dispersion_real
_atom_type_scat_dispersion_imag
_atom_type_scat_source
C C 0.0033 0.0016 'International Tables Vol C Tables 4.2.6.8 and 6.1.1.4'
H H 0.0000 0.0000 'International Tables Vol C Tables 4.2.6.8 and 6.1.1.4'
Cl Cl 0.1484 0.1585 'International Tables Vol C Tables 4.2.6.8 and 6.1.1.4'
F F 0.0171 0.0103 'International Tables Vol C Tables 4.2.6.8 and 6.1.1.4'
N N 0.0061 0.0033 'International Tables Vol C Tables 4.2.6.8 and 6.1.1.4'
Rh Rh -1.1178 0.9187 'International Tables Vol C Tables 4.2.6.8 and 6.1.1.4'

loop_
_geom_angle_atom_site_label_1
_geom_angle_atom_site_label_2
_geom_angle_atom_site_label_3
_geom_angle
_geom_angle_site_symmetry_1
_geom_angle_site_symmetry_3
_geom_angle_publ_flag
N1 Rh Cl1 89.95(6) . . ?
N1 Rh C3 101.28(8) . . ?
N1 Rh C4 131.53(8) . . ?
N1 Rh C5 165.62(8) . . ?
N1 Rh C1 133.33(8) . . ?
N1 Rh C2 103.67(8) . . ?
C11 Rh Cl1 86.10(6) . . ?
C11 Rh N1 78.65(8) . . ?
C11 Rh C3 119.45(9) . . ?
C11 Rh C4 97.91(9) . . ?
C11 Rh C5 110.64(9) . . ?
C11 Rh C1 147.99(9) . . ?
C11 Rh C2 157.86(9) . . ?
C3 Rh Cl1 153.51(7) . . ?
C3 Rh C4 38.69(9) . . ?
C3 Rh C1 63.09(9) . . ?
C3 Rh C2 38.42(9) . . ?
C4 Rh Cl1 138.41(6) . . ?
C4 Rh C1 63.59(9) . . ?
C4 Rh C2 63.75(9) . . ?
C5 Rh Cl1 101.39(6) . . ?
C5 Rh C3 64.76(9) . . ?
C5 Rh C4 38.52(9) . . ?
C5 Rh C1 38.66(9) . . ?
C5 Rh C2 63.50(9) . . ?
C1 Rh Cl1 91.75(6) . . ?
C1 Rh C2 36.20(9) . . ?
C2 Rh Cl1 115.74(7) . . ?
N2 N1 Rh 122.40(15) . . ?
N2 N1 C17 120.06(19) . . ?
C17 N1 Rh 117.54(15) . . ?
N3 N4 C18 122.82(19) . . ?
N5 N4 N3 122.24(19) . . ?
N5 N4 C18 114.93(19) . . ?
C18 N2 N1 117.34(19) . . ?
C17 N3 N4 113.10(19) . . ?
N4 N5 C24 103.29(18) . . ?
C16 C11 Rh 115.92(16) . . ?
C12 C11 Rh 126.20(17) . . ?
C12 C11 C16 117.7(2) . . ?
C11 C16 C17 115.3(2) . . ?
C15 C16 C11 119.5(2) . . ?
C15 C16 C17 125.1(2) . . ?
C11 C12 H12 119.4 . . ?
C13 C12 C11 121.2(2) . . ?
C13 C12 H12 119.4 . . ?
N1 C17 C16 112.57(19) . . ?
N3 C17 N1 125.4(2) . . ?
N3 C17 C16 122.0(2) . . ?
C12 C13 H13 119.5 . . ?
C12 C13 C14 121.0(2) . . ?
C14 C13 H13 119.5 . . ?
F C15 C16 119.4(2) . . ?
F C15 C14 117.9(2) . . ?
C14 C15 C16 122.7(2) . . ?
N4 C18 C19 105.09(19) . . ?
N2 C18 N4 121.2(2) . . ?
N2 C18 C19 133.7(2) . . ?
N5 C24 C19 112.9(2) . . ?
N5 C24 C23 126.1(2) . . ?
C23 C24 C19 121.0(2) . . ?
C23 C22 H22 119.0 . . ?
C23 C22 C21 122.1(2) . . ?
C21 C22 H22 119.0 . . ?
C24 C19 C18 103.8(2) . . ?
C20 C19 C18 134.6(2) . . ?
C20 C19 C24 121.5(2) . . ?
C4 C3 Rh 71.15(13) . . ?
C4 C3 C2 108.2(2) . . ?
C4 C3 C8 126.7(2) . . ?
C2 C3 Rh 74.58(14) . . ?
C2 C3 C8 124.6(2) . . ?
C8 C3 Rh 126.55(17) . . ?
C24 C23 H23 121.6 . . ?
C22 C23 C24 116.8(2) . . ?
C22 C23 H23 121.6 . . ?
C13 C14 H14 121.1 . . ?
C15 C14 C13 117.8(2) . . ?
C15 C14 H14 121.1 . . ?
C22 C21 H21 119.2 . . ?
C20 C21 C22 121.5(2) . . ?
C20 C21 H21 119.2 . . ?
C3 C4 Rh 70.16(13) . . ?
C3 C4 C9 126.0(2) . . ?
C9 C4 Rh 127.46(17) . . ?
C5 C4 Rh 70.05(13) . . ?
C5 C4 C3 107.6(2) . . ?
C5 C4 C9 126.3(2) . . ?
C4 C9 H9A 109.5 . . ?
C4 C9 H9B 109.5 . . ?
C4 C9 H9C 109.5 . . ?
H9A C9 H9B 109.5 . . ?
H9A C9 H9C 109.5 . . ?
H9B C9 H9C 109.5 . . ?
C19 C20 H20 121.5 . . ?
C21 C20 C19 117.1(2) . . ?
C21 C20 H20 121.5 . . ?
C4 C5 Rh 71.43(13) . . ?
C4 C5 C1 107.6(2) . . ?
C4 C5 C10 126.7(2) . . ?
C1 C5 Rh 74.15(13) . . ?
C1 C5 C10 125.4(2) . . ?
C10 C5 Rh 125.12(17) . . ?
H7A C7 H7B 109.5 . . ?
H7A C7 H7C 109.5 . . ?
H7B C7 H7C 109.5 . . ?
C2 C7 H7A 109.5 . . ?
C2 C7 H7B 109.5 . . ?
C2 C7 H7C 109.5 . . ?
C5 C1 Rh 67.18(12) . . ?
C5 C1 C6 124.1(2) . . ?
C2 C1 Rh 72.40(13) . . ?
C2 C1 C5 108.7(2) . . ?
C2 C1 C6 127.2(2) . . ?
C6 C1 Rh 125.60(17) . . ?
C3 C2 Rh 67.00(13) . . ?
C3 C2 C7 125.1(2) . . ?
C7 C2 Rh 126.74(17) . . ?
C1 C2 Rh 71.40(14) . . ?
C1 C2 C3 107.6(2) . . ?
C1 C2 C7 127.3(2) . . ?
C1 C6 H6A 109.5 . . ?
C1 C6 H6B 109.5 . . ?
C1 C6 H6C 109.5 . . ?
H6A C6 H6B 109.5 . . ?
H6A C6 H6C 109.5 . . ?
H6B C6 H6C 109.5 . . ?
C5 C10 H10A 109.5 . . ?
C5 C10 H10B 109.5 . . ?
C5 C10 H10C 109.5 . . ?
H10A C10 H10B 109.5 . . ?
H10A C10 H10C 109.5 . . ?
H10B C10 H10C 109.5 . . ?
C3 C8 H8A 109.5 . . ?
C3 C8 H8B 109.5 . . ?
C3 C8 H8C 109.5 . . ?
H8A C8 H8B 109.5 . . ?
H8A C8 H8C 109.5 . . ?
H8B C8 H8C 109.5 . . ?
Cl3 C25 H25A 109.5 . . ?
Cl3 C25 H25B 109.5 . . ?
H25A C25 H25B 108.1 . . ?
Cl2 C25 Cl3 110.78(17) . . ?
Cl2 C25 H25A 109.5 . . ?
Cl2 C25 H25B 109.5 . . ?
Cl4 C26 H26A 116.85(11) . 2_655 ?
Cl4 C26 H26A 108.0 . . ?
Cl4 C26 H26B 114.90(12) . 2_655 ?
Cl4 C26 H26B 108.0 . . ?
H26A C26 H26A 106.4 . 2_655 ?
H26A C26 H26B 107.2 2_655 2_655 ?
H26A C26 H26B 9.6 . 2_655 ?
H26A C26 H26B 107.2 . . ?
H26B C26 H26A 9.6 . 2_655 ?
H26B C26 H26B 109.8 . 2_655 ?
Cl5 C26 Cl4 117.2(5) . . ?
Cl5 C26 H26A 99.6(4) . 2_655 ?
Cl5 C26 H26A 108.0 . . ?
Cl5 C26 H26B 108.0 . . ?
Cl5 C26 H26B 98.5(3) . 2_655 ?

loop_
_geom_bond_atom_site_label_1
_geom_bond_atom_site_label_2
_geom_bond_distance
_geom_bond_site_symmetry_2
_geom_bond_publ_flag
Rh Cl1 2.4003(6) . ?
Rh N1 2.0626(19) . ?
Rh C11 2.023(2) . ?
Rh C3 2.161(2) . ?
Rh C4 2.174(2) . ?
Rh C5 2.156(2) . ?
Rh C1 2.250(2) . ?
Rh C2 2.263(2) . ?
Cl3 C25 1.745(3) . ?
Cl4 C26 1.830(5) . ?
F C15 1.357(3) . ?
N1 N2 1.322(3) . ?
N1 C17 1.380(3) . ?
N4 N3 1.337(3) . ?
N4 N5 1.313(3) . ?
N4 C18 1.403(3) . ?
N2 C18 1.317(3) . ?
N3 C17 1.326(3) . ?
N5 C24 1.386(3) . ?
C11 C16 1.415(3) . ?
C11 C12 1.398(3) . ?
C16 C17 1.454(3) . ?
C16 C15 1.393(3) . ?
C12 H12 0.9500 . ?
C12 C13 1.390(3) . ?
C13 H13 0.9500 . ?
C13 C14 1.396(3) . ?
C15 C14 1.373(3) . ?
C18 C19 1.414(3) . ?
C24 C19 1.412(3) . ?
C24 C23 1.400(3) . ?
C22 H22 0.9500 . ?
C22 C23 1.380(4) . ?
C22 C21 1.413(4) . ?
C19 C20 1.400(3) . ?
C3 C4 1.436(3) . ?
C3 C2 1.459(3) . ?
C3 C8 1.499(3) . ?
C23 H23 0.9500 . ?
C14 H14 0.9500 . ?
C21 H21 0.9500 . ?
C21 C20 1.374(3) . ?
C4 C9 1.496(3) . ?
C4 C5 1.429(3) . ?
C9 H9A 0.9800 . ?
C9 H9B 0.9800 . ?
C9 H9C 0.9800 . ?
C20 H20 0.9500 . ?
C5 C1 1.461(3) . ?
C5 C10 1.493(3) . ?
C7 H7A 0.9800 . ?
C7 H7B 0.9800 . ?
C7 H7C 0.9800 . ?
C7 C2 1.500(3) . ?
C1 C2 1.402(4) . ?
C1 C6 1.494(3) . ?
C6 H6A 0.9800 . ?
C6 H6B 0.9800 . ?
C6 H6C 0.9800 . ?
C10 H10A 0.9800 . ?
C10 H10B 0.9800 . ?
C10 H10C 0.9800 . ?
C8 H8A 0.9800 . ?
C8 H8B 0.9800 . ?
C8 H8C 0.9800 . ?
C25 H25A 0.9900 . ?
C25 H25B 0.9900 . ?
C25 Cl2 1.745(3) . ?
C26 H26A 0.9900 2_655 ?
C26 H26A 0.9900 . ?
C26 H26B 0.9900 . ?
C26 H26B 0.9900 2_655 ?
C26 Cl5 1.518(7) . ?

loop_
_geom_torsion_atom_site_label_1
_geom_torsion_atom_site_label_2
_geom_torsion_atom_site_label_3
_geom_torsion_atom_site_label_4
_geom_torsion
_geom_torsion_site_symmetry_1
_geom_torsion_site_symmetry_2
_geom_torsion_site_symmetry_3
_geom_torsion_site_symmetry_4
_geom_torsion_publ_flag
Rh N1 N2 C18 -179.81(16) . . . . ?
Rh N1 C17 N3 179.06(17) . . . . ?
Rh N1 C17 C16 -0.7(2) . . . . ?
Rh C11 C16 C17 0.3(3) . . . . ?
Rh C11 C16 C15 -177.50(16) . . . . ?
Rh C11 C12 C13 176.54(18) . . . . ?
Rh C3 C4 C9 122.5(2) . . . . ?
Rh C3 C4 C5 -60.31(16) . . . . ?
Rh C3 C2 C7 -119.7(2) . . . . ?
Rh C3 C2 C1 60.12(16) . . . . ?
Rh C4 C5 C1 -65.88(15) . . . . ?
Rh C4 C5 C10 120.4(2) . . . . ?
Rh C5 C1 C2 -60.74(16) . . . . ?
Rh C5 C1 C6 118.5(2) . . . . ?
Rh C1 C2 C3 -57.37(16) . . . . ?
Rh C1 C2 C7 122.5(2) . . . . ?
F C15 C14 C13 -178.2(2) . . . . ?
N1 N2 C18 N4 1.1(3) . . . . ?
N1 N2 C18 C19 -178.3(2) . . . . ?
N4 N3 C17 N1 0.3(3) . . . . ?
N4 N3 C17 C16 179.96(19) . . . . ?
N4 N5 C24 C19 -0.8(3) . . . . ?
N4 N5 C24 C23 178.0(2) . . . . ?
N4 C18 C19 C24 0.1(2) . . . . ?
N4 C18 C19 C20 -177.1(3) . . . . ?
N2 N1 C17 N3 -0.8(3) . . . . ?
N2 N1 C17 C16 179.42(19) . . . . ?
N2 C18 C19 C24 179.7(3) . . . . ?
N2 C18 C19 C20 2.4(5) . . . . ?
N3 N4 N5 C24 -177.61(19) . . . . ?
N3 N4 C18 N2 -1.8(3) . . . . ?
N3 N4 C18 C19 177.82(19) . . . . ?
N5 N4 N3 C17 179.4(2) . . . . ?
N5 N4 C18 N2 179.7(2) . . . . ?
N5 N4 C18 C19 -0.7(3) . . . . ?
N5 C24 C19 C18 0.4(3) . . . . ?
N5 C24 C19 C20 178.1(2) . . . . ?
N5 C24 C23 C22 -178.2(2) . . . . ?
C11 C16 C17 N1 0.2(3) . . . . ?
C11 C16 C17 N3 -179.5(2) . . . . ?
C11 C16 C15 F 179.47(19) . . . . ?
C11 C16 C15 C14 0.9(3) . . . . ?
C11 C12 C13 C14 0.1(4) . . . . ?
C16 C11 C12 C13 1.2(3) . . . . ?
C16 C15 C14 C13 0.4(4) . . . . ?
C12 C11 C16 C17 176.1(2) . . . . ?
C12 C11 C16 C15 -1.7(3) . . . . ?
C12 C13 C14 C15 -0.9(4) . . . . ?
C17 N1 N2 C18 0.1(3) . . . . ?
C17 C16 C15 F 1.9(3) . . . . ?
C17 C16 C15 C14 -176.7(2) . . . . ?
C15 C16 C17 N1 177.9(2) . . . . ?
C15 C16 C17 N3 -1.9(4) . . . . ?
C18 N4 N3 C17 1.0(3) . . . . ?
C18 N4 N5 C24 0.9(2) . . . . ?
C18 C19 C20 C21 177.1(3) . . . . ?
C24 C19 C20 C21 0.3(3) . . . . ?
C22 C21 C20 C19 0.4(4) . . . . ?
C19 C24 C23 C22 0.5(3) . . . . ?
C3 C4 C5 Rh 60.38(16) . . . . ?
C3 C4 C5 C1 -5.5(3) . . . . ?
C3 C4 C5 C10 -179.2(2) . . . . ?
C23 C24 C19 C18 -178.4(2) . . . . ?
C23 C24 C19 C20 -0.7(3) . . . . ?
C23 C22 C21 C20 -0.6(4) . . . . ?
C21 C22 C23 C24 0.2(4) . . . . ?
C4 C3 C2 Rh -63.70(16) . . . . ?
C4 C3 C2 C7 176.6(2) . . . . ?
C4 C3 C2 C1 -3.6(3) . . . . ?
C4 C5 C1 Rh 64.07(15) . . . . ?
C4 C5 C1 C2 3.3(3) . . . . ?
C4 C5 C1 C6 -177.4(2) . . . . ?
C9 C4 C5 Rh -122.4(2) . . . . ?
C9 C4 C5 C1 171.7(2) . . . . ?
C9 C4 C5 C10 -2.0(4) . . . . ?
C5 C1 C2 Rh 57.53(16) . . . . ?
C5 C1 C2 C3 0.2(3) . . . . ?
C5 C1 C2 C7 180.0(2) . . . . ?
C2 C3 C4 Rh 65.95(16) . . . . ?
C2 C3 C4 C9 -171.6(2) . . . . ?
C2 C3 C4 C5 5.6(3) . . . . ?
C6 C1 C2 Rh -121.7(2) . . . . ?
C6 C1 C2 C3 -179.1(2) . . . . ?
C6 C1 C2 C7 0.7(4) . . . . ?
C10 C5 C1 Rh -122.1(2) . . . . ?
C10 C5 C1 C2 177.1(2) . . . . ?
C10 C5 C1 C6 -3.6(4) . . . . ?
C8 C3 C4 Rh -122.0(2) . . . . ?
C8 C3 C4 C9 0.5(4) . . . . ?
C8 C3 C4 C5 177.7(2) . . . . ?
C8 C3 C2 Rh 124.1(2) . . . . ?
C8 C3 C2 C7 4.3(4) . . . . ?
C8 C3 C2 C1 -175.8(2) . . . . ?
